data_2016999
loop_
_publ_author_name
'Corr\^ea, Rodrigo S.'
'Coelho, Carla P.'
'dos Santos, Marcelo H.'
'Ellena, Javier'
'Doriguetto, Ant\^onio C.'

_publ_section_title
;
 Lupeol
;
_journal_coeditor_code EM3022
_journal_issue 3
_journal_name_full 'Acta Crystallographica Section C'
_journal_page_first o97
_journal_page_last o99
_journal_paper_doi 10.1107/S0108270109004910
_journal_volume 65
_journal_year 2009
_chemical_formula_iupac 'C30 H50 O'
_chemical_formula_moiety 'C30 H50 O'
_chemical_formula_sum 'C30 H50 O'
_chemical_formula_weight 426.7
_chemical_name_common Lupeol
_chemical_name_systematic
;
3\b-lup-20(29)-en-3-ol
;
_space_group_IT_number 78
_symmetry_cell_setting tetragonal
_symmetry_space_group_name_Hall 'P 4cw'
_symmetry_space_group_name_H-M 'P 43'
_audit_creation_method 'WinGX routine CIF_UPDATE'
_cell_angle_alpha 90
_cell_angle_beta 90
_cell_angle_gamma 90
_cell_formula_units_Z 4
_cell_length_a 19.1006(14)
_cell_length_b 19.1006(14)
_cell_length_c 7.2128(4)
_cell_measurement_reflns_used 8982
_cell_measurement_temperature 298(2)
_cell_measurement_theta_max 25.682
_cell_measurement_theta_min 2.91
_cell_volume 2631.5(3)
_computing_cell_refinement 'HKL Scalepack (Otwinowski & Minor 1997)'
_computing_data_collection 'Collect (Nonius, 2000)'
_computing_data_reduction 'HKL Denzo and Scalepack (Otwinowski & Minor 1997)'
_computing_molecular_graphics 'Ortep-3 for Windows (Farrugia, 1997)'
_computing_publication_material 'WinGX (Farrugia, 1999)'
_computing_structure_refinement 'SHELXL97 (Sheldrick, 2008)'
_computing_structure_solution 'SHELXS97 (Sheldrick, 2008)'
_diffrn_ambient_temperature 298(2)
_diffrn_detector_area_resol_mean 9
_diffrn_measured_fraction_theta_full 0.982
_diffrn_measured_fraction_theta_max 0.982
_diffrn_measurement_device '95mm CCD camera on \k-goniostat'
_diffrn_measurement_device_type 'Nonius KappaCCD'
_diffrn_measurement_method '\f scans and \w scans winth \k offsets'
_diffrn_radiation_monochromator 'horizonally mounted graphite crystal'
_diffrn_radiation_source 'fine-focus sealed tube'
_diffrn_radiation_type MoK\a
_diffrn_radiation_wavelength 0.71073
_diffrn_reflns_av_R_equivalents 0.0797
_diffrn_reflns_limit_h_max 18
_diffrn_reflns_limit_h_min -23
_diffrn_reflns_limit_k_max 20
_diffrn_reflns_limit_k_min -23
_diffrn_reflns_limit_l_max 7
_diffrn_reflns_limit_l_min -8
_diffrn_reflns_number 7896
_diffrn_reflns_theta_full 25.68
_diffrn_reflns_theta_max 25.68
_diffrn_reflns_theta_min 3.2
_diffrn_standards_decay_% 0
_exptl_absorpt_coefficient_mu 0.062
_exptl_absorpt_correction_type none
_exptl_crystal_colour Colourless
_exptl_crystal_density_diffrn 1.077
_exptl_crystal_density_method 'not measured'
_exptl_crystal_description Needle
_exptl_crystal_F_000 952
_exptl_crystal_size_max 0.40
_exptl_crystal_size_mid 0.06
_exptl_crystal_size_min 0.04
_refine_diff_density_max 0.1
_refine_diff_density_min -0.095
_refine_ls_extinction_method none
_refine_ls_goodness_of_fit_ref 1.025
_refine_ls_hydrogen_treatment mixed
_refine_ls_matrix_type full
_refine_ls_number_parameters 284
_refine_ls_number_reflns 2655
_refine_ls_number_restraints 1
_refine_ls_restrained_S_all 1.025
_refine_ls_R_factor_gt 0.0449
_refine_ls_shift/su_max 0
_refine_ls_structure_factor_coef Fsqd
_refine_ls_weighting_details 'calc w=1/[\s^2^(Fo^2^)+(0.0606P)^2^+0.0000P] where P=(Fo^2^+2Fc^2^)/3'
_refine_ls_weighting_scheme calc
_refine_ls_wR_factor_ref 0.1126
_reflns_number_gt 1943
_reflns_number_total 2655
_reflns_threshold_expression I>2\s(I)
_cod_data_source_file em3022.cif
_cod_data_source_block I
_cod_database_code 2016999
_cod_database_fobs_code 2016999

loop_
_symmetry_equiv_pos_as_xyz
'x, y, z'
'-x, -y, z+1/2'
'-y, x, z+3/4'
'y, -x, z+1/4'

loop_
_atom_site_type_symbol
_atom_site_label
_atom_site_fract_x
_atom_site_fract_y
_atom_site_fract_z
_atom_site_U_iso_or_equiv
_atom_site_adp_type
_atom_site_calc_flag
_atom_site_refinement_flags
_atom_site_occupancy
_atom_site_disorder_assembly
_atom_site_disorder_group
O O1 0.42390(11) 0.48740(11) 0.7438(3) 0.0655(5) Uani d . 1 . .
C C1 0.26606(14) 0.39431(15) 0.9341(4) 0.0584(7) Uani d . 1 . .
H H1A 0.2528 0.3853 1.0617 0.07 Uiso calc R 1 . .
H H1B 0.2733 0.3494 0.8741 0.07 Uiso calc R 1 . .
C C2 0.33495(14) 0.43490(16) 0.9326(4) 0.0606(7) Uani d . 1 . .
H H2A 0.3294 0.478 1.0022 0.073 Uiso calc R 1 . .
H H2B 0.371 0.4072 0.9926 0.073 Uiso calc R 1 . .
C C3 0.35750(13) 0.45196(14) 0.7372(4) 0.0559(7) Uani d . 1 . .
H H3 0.3646 0.4076 0.6718 0.067 Uiso calc R 1 . .
C C4 0.30280(14) 0.49429(14) 0.6280(4) 0.0542(6) Uani d . 1 . .
C C5 0.23229(13) 0.45354(13) 0.6396(3) 0.0486(6) Uani d . 1 . .
H H5 0.2421 0.4087 0.5787 0.058 Uiso calc R 1 . .
C C6 0.17303(14) 0.48551(14) 0.5247(4) 0.0568(7) Uani d . 1 . .
H H6A 0.1542 0.526 0.5889 0.068 Uiso calc R 1 . .
H H6B 0.1913 0.5011 0.4062 0.068 Uiso calc R 1 . .
C C7 0.11475(14) 0.43232(14) 0.4926(4) 0.0532(6) Uani d . 1 . .
H H7A 0.1333 0.3936 0.4208 0.064 Uiso calc R 1 . .
H H7B 0.078 0.4542 0.4201 0.064 Uiso calc R 1 . .
C C8 0.08270(13) 0.40340(12) 0.6742(3) 0.0467(6) Uani d . 1 . .
C C9 0.14331(13) 0.37950(13) 0.8053(3) 0.0470(6) Uani d . 1 . .
H H9 0.1648 0.3396 0.7414 0.056 Uiso calc R 1 . .
C C10 0.20527(13) 0.43256(13) 0.8362(3) 0.0490(6) Uani d . 1 . .
C C11 0.11373(14) 0.34848(14) 0.9858(4) 0.0565(7) Uani d . 1 . .
H H11A 0.1521 0.3318 1.062 0.068 Uiso calc R 1 . .
H H11B 0.0896 0.3849 1.0541 0.068 Uiso calc R 1 . .
C C12 0.06315(14) 0.28812(15) 0.9494(4) 0.0555(7) Uani d . 1 . .
H H12A 0.0886 0.2492 0.8954 0.067 Uiso calc R 1 . .
H H12B 0.0433 0.2725 1.0661 0.067 Uiso calc R 1 . .
C C13 0.00426(13) 0.30984(14) 0.8190(4) 0.0517(6) Uani d . 1 . .
H H13 -0.0199 0.3492 0.8784 0.062 Uiso calc R 1 . .
C C14 0.03361(13) 0.33778(13) 0.6315(3) 0.0489(6) Uani d . 1 . .
C C15 -0.02787(14) 0.35906(14) 0.5015(4) 0.0618(7) Uani d . 1 . .
H H15A -0.0475 0.4028 0.5461 0.074 Uiso calc R 1 . .
H H15B -0.0091 0.3677 0.3786 0.074 Uiso calc R 1 . .
C C16 -0.08757(15) 0.30504(15) 0.4849(4) 0.0667(8) Uani d . 1 . .
H H16A -0.1257 0.3253 0.4142 0.08 Uiso calc R 1 . .
H H16B -0.0707 0.2643 0.4181 0.08 Uiso calc R 1 . .
C C17 -0.11480(14) 0.28221(15) 0.6751(5) 0.0641(8) Uani d . 1 . .
C C18 -0.05153(14) 0.25305(13) 0.7842(4) 0.0537(7) Uani d . 1 . .
H H18 -0.0295 0.2181 0.7036 0.064 Uiso calc R 1 . .
C C19 -0.08340(15) 0.21241(15) 0.9469(5) 0.0633(7) Uani d . 1 . .
H H19 -0.0894 0.2447 1.0513 0.076 Uiso calc R 1 . .
C C20 -0.04282(17) 0.14889(15) 1.0145(5) 0.0671(8) Uani d . 1 . .
C C21 -0.15751(16) 0.19062(18) 0.8756(5) 0.0767(9) Uani d . 1 . .
H H21A -0.1627 0.1401 0.8778 0.092 Uiso calc R 1 . .
H H21B -0.1938 0.2112 0.9523 0.092 Uiso calc R 1 . .
C C22 -0.16245(16) 0.21806(17) 0.6776(5) 0.0756(9) Uani d . 1 . .
H H22A -0.2102 0.2309 0.6473 0.091 Uiso calc R 1 . .
H H22B -0.1464 0.1831 0.5897 0.091 Uiso calc R 1 . .
C C23 0.29855(16) 0.57027(14) 0.6948(5) 0.0697(8) Uani d . 1 . .
H H23A 0.2927 0.5711 0.8269 0.105 Uiso calc R 1 . .
H H23B 0.2594 0.593 0.637 0.105 Uiso calc R 1 . .
H H23C 0.3409 0.5944 0.6622 0.105 Uiso calc R 1 . .
C C24 0.32698(17) 0.49550(18) 0.4236(4) 0.0727(9) Uani d . 1 . .
H H24A 0.2994 0.5288 0.3556 0.109 Uiso calc R 1 . .
H H24B 0.3211 0.4498 0.3703 0.109 Uiso calc R 1 . .
H H24C 0.3754 0.5087 0.4179 0.109 Uiso calc R 1 . .
C C25 0.18454(16) 0.49564(15) 0.9588(4) 0.0608(7) Uani d . 1 . .
H H25A 0.1531 0.4803 1.0543 0.091 Uiso calc R 1 . .
H H25B 0.1619 0.5305 0.8838 0.091 Uiso calc R 1 . .
H H25C 0.2258 0.5153 1.0142 0.091 Uiso calc R 1 . .
C C26 0.03930(14) 0.46306(13) 0.7617(5) 0.0598(7) Uani d . 1 . .
H H26A 0.0669 0.5051 0.7653 0.09 Uiso calc R 1 . .
H H26B 0.026 0.4502 0.8854 0.09 Uiso calc R 1 . .
H H26C -0.002 0.471 0.6886 0.09 Uiso calc R 1 . .
C C27 0.07381(15) 0.27927(14) 0.5296(4) 0.0589(7) Uani d . 1 . .
H H27A 0.1102 0.2616 0.6084 0.088 Uiso calc R 1 . .
H H27B 0.0941 0.2978 0.4181 0.088 Uiso calc R 1 . .
H H27C 0.0421 0.242 0.4989 0.088 Uiso calc R 1 . .
C C28 -0.15228(16) 0.34300(17) 0.7735(6) 0.0827(10) Uani d . 1 . .
H H28A -0.1936 0.3554 0.7054 0.124 Uiso calc R 1 . .
H H28B -0.1215 0.3827 0.7798 0.124 Uiso calc R 1 . .
H H28C -0.1651 0.3289 0.8966 0.124 Uiso calc R 1 . .
C C29 0.00880(17) 0.11831(17) 0.9239(5) 0.0787(9) Uani d . 1 . .
H H29A 0.0296 0.0782 0.972 0.094 Uiso calc R 1 . .
H H29B 0.0244 0.1368 0.8121 0.094 Uiso calc R 1 . .
C C30 -0.0681(2) 0.1188(2) 1.1962(6) 0.1070(13) Uani d . 1 . .
H H30A -0.0424 0.0768 1.2237 0.161 Uiso calc R 1 . .
H H30B -0.1171 0.1081 1.1871 0.161 Uiso calc R 1 . .
H H30C -0.0608 0.1524 1.2934 0.161 Uiso calc R 1 . .
H H1 0.4509(19) 0.465(2) 0.677(6) 0.099(14) Uiso d . 1 . .

loop_
_atom_site_aniso_label
_atom_site_aniso_U_11
_atom_site_aniso_U_22
_atom_site_aniso_U_33
_atom_site_aniso_U_12
_atom_site_aniso_U_13
_atom_site_aniso_U_23
O1 0.0531(12) 0.0744(14) 0.0691(13) -0.0050(10) 0.0029(10) -0.0179(11)
C1 0.0580(16) 0.0668(17) 0.0504(15) -0.0008(13) -0.0096(13) 0.0085(13)
C2 0.0560(16) 0.0702(18) 0.0557(17) 0.0033(14) -0.0093(13) 0.0024(13)
C3 0.0520(15) 0.0589(16) 0.0569(17) -0.0049(12) 0.0026(12) -0.0088(13)
C4 0.0576(15) 0.0560(15) 0.0491(15) -0.0039(13) -0.0027(12) 0.0018(12)
C5 0.0570(15) 0.0471(14) 0.0417(13) 0.0016(11) -0.0029(12) -0.0013(11)
C6 0.0663(17) 0.0529(15) 0.0513(16) -0.0004(13) -0.0055(13) 0.0064(12)
C7 0.0587(16) 0.0573(16) 0.0437(13) 0.0024(12) -0.0104(12) 0.0053(12)
C8 0.0508(14) 0.0441(13) 0.0451(14) 0.0062(11) -0.0031(11) -0.0018(11)
C9 0.0532(14) 0.0489(14) 0.0390(14) 0.0038(11) -0.0026(11) -0.0010(11)
C10 0.0516(14) 0.0517(15) 0.0437(14) 0.0019(11) -0.0027(11) -0.0018(11)
C11 0.0615(16) 0.0643(17) 0.0436(15) -0.0069(13) -0.0065(13) 0.0034(12)
C12 0.0585(16) 0.0622(16) 0.0459(15) -0.0060(13) -0.0062(12) 0.0040(12)
C13 0.0546(15) 0.0486(14) 0.0517(15) 0.0031(11) -0.0014(12) -0.0052(11)
C14 0.0516(14) 0.0482(13) 0.0469(15) 0.0049(11) -0.0064(12) -0.0029(11)
C15 0.0636(17) 0.0612(16) 0.0607(17) 0.0017(13) -0.0158(14) 0.0029(14)
C16 0.0663(18) 0.0642(18) 0.0694(19) 0.0025(14) -0.0224(15) -0.0006(15)
C17 0.0546(16) 0.0594(17) 0.078(2) 0.0044(13) -0.0111(14) -0.0054(15)
C18 0.0535(15) 0.0500(14) 0.0576(16) 0.0012(12) -0.0026(12) -0.0062(13)
C19 0.0633(17) 0.0621(17) 0.0647(18) -0.0066(14) 0.0038(14) -0.0064(14)
C20 0.0720(19) 0.0592(17) 0.0702(19) -0.0146(15) -0.0089(16) 0.0047(15)
C21 0.0585(18) 0.080(2) 0.092(2) -0.0091(16) 0.0011(17) -0.0035(19)
C22 0.0604(18) 0.073(2) 0.093(2) -0.0054(16) -0.0135(17) -0.0027(18)
C23 0.0685(18) 0.0536(17) 0.087(2) -0.0050(13) -0.0068(16) -0.0025(15)
C24 0.074(2) 0.090(2) 0.0539(17) -0.0155(17) 0.0027(15) 0.0075(16)
C25 0.0658(17) 0.0668(18) 0.0498(16) -0.0051(14) 0.0005(13) -0.0140(13)
C26 0.0623(16) 0.0522(15) 0.0648(18) 0.0074(12) -0.0032(14) -0.0075(13)
C27 0.0687(17) 0.0538(15) 0.0543(16) 0.0005(13) -0.0011(14) -0.0090(12)
C28 0.0627(18) 0.073(2) 0.113(3) 0.0144(15) -0.0037(19) -0.013(2)
C29 0.075(2) 0.0648(19) 0.096(2) 0.0025(17) -0.0115(19) 0.0140(18)
C30 0.142(4) 0.090(3) 0.089(3) -0.015(3) 0.009(3) 0.017(2)

loop_
_atom_type_symbol
_atom_type_description
_atom_type_scat_dispersion_real
_atom_type_scat_dispersion_imag
_atom_type_scat_source
C C 0.0033 0.0016 'International Tables Vol C Tables 4.2.6.8 and 6.1.1.4'
H H 0 0 'International Tables Vol C Tables 4.2.6.8 and 6.1.1.4'
O O 0.0106 0.006 'International Tables Vol C Tables 4.2.6.8 and 6.1.1.4'

loop_
_geom_angle_atom_site_label_1
_geom_angle_atom_site_label_2
_geom_angle_atom_site_label_3
_geom_angle_site_symmetry_1
_geom_angle_site_symmetry_3
_geom_angle
_geom_angle_publ_flag
C3 O1 H1 . . 107(2) ?
C2 C1 C10 . . 113.9(2) ?
C2 C1 H1A . . 108.8 ?
C10 C1 H1A . . 108.8 ?
C2 C1 H1B . . 108.8 ?
C10 C1 H1B . . 108.8 ?
H1A C1 H1B . . 107.7 ?
C3 C2 C1 . . 111.2(2) ?
C3 C2 H2A . . 109.4 ?
C1 C2 H2A . . 109.4 ?
C3 C2 H2B . . 109.4 ?
C1 C2 H2B . . 109.4 ?
H2A C2 H2B . . 108 ?
O1 C3 C2 . . 108.8(2) ?
O1 C3 C4 . . 111.6(2) ?
C2 C3 C4 . . 113.4(2) ?
O1 C3 H3 . . 107.6 ?
C2 C3 H3 . . 107.6 ?
C4 C3 H3 . . 107.6 ?
C23 C4 C3 . . 111.9(2) ?
C23 C4 C24 . . 107.6(2) ?
C3 C4 C24 . . 107.1(2) ?
C23 C4 C5 . . 114.3(2) ?
C3 C4 C5 . . 107.3(2) ?
C24 C4 C5 . . 108.5(2) ?
C6 C5 C4 . . 114.3(2) ?
C6 C5 C10 . . 110.5(2) ?
C4 C5 C10 . . 117.6(2) ?
C6 C5 H5 . . 104.3 ?
C4 C5 H5 . . 104.3 ?
C10 C5 H5 . . 104.3 ?
C7 C6 C5 . . 110.9(2) ?
C7 C6 H6A . . 109.5 ?
C5 C6 H6A . . 109.5 ?
C7 C6 H6B . . 109.5 ?
C5 C6 H6B . . 109.5 ?
H6A C6 H6B . . 108 ?
C6 C7 C8 . . 113.4(2) ?
C6 C7 H7A . . 108.9 ?
C8 C7 H7A . . 108.9 ?
C6 C7 H7B . . 108.9 ?
C8 C7 H7B . . 108.9 ?
H7A C7 H7B . . 107.7 ?
C26 C8 C7 . . 107.1(2) ?
C26 C8 C9 . . 111.5(2) ?
C7 C8 C9 . . 108.86(19) ?
C26 C8 C14 . . 110.06(19) ?
C7 C8 C14 . . 110.47(19) ?
C9 C8 C14 . . 108.82(18) ?
C11 C9 C8 . . 110.6(2) ?
C11 C9 C10 . . 113.85(19) ?
C8 C9 C10 . . 117.04(19) ?
C11 C9 H9 . . 104.6 ?
C8 C9 H9 . . 104.6 ?
C10 C9 H9 . . 104.6 ?
C1 C10 C25 . . 107.5(2) ?
C1 C10 C5 . . 106.8(2) ?
C25 C10 C5 . . 113.8(2) ?
C1 C10 C9 . . 109.0(2) ?
C25 C10 C9 . . 113.0(2) ?
C5 C10 C9 . . 106.57(18) ?
C12 C11 C9 . . 112.2(2) ?
C12 C11 H11A . . 109.2 ?
C9 C11 H11A . . 109.2 ?
C12 C11 H11B . . 109.2 ?
C9 C11 H11B . . 109.2 ?
H11A C11 H11B . . 107.9 ?
C13 C12 C11 . . 111.6(2) ?
C13 C12 H12A . . 109.3 ?
C11 C12 H12A . . 109.3 ?
C13 C12 H12B . . 109.3 ?
C11 C12 H12B . . 109.3 ?
H12A C12 H12B . . 108 ?
C12 C13 C18 . . 114.8(2) ?
C12 C13 C14 . . 111.3(2) ?
C18 C13 C14 . . 110.4(2) ?
C12 C13 H13 . . 106.6 ?
C18 C13 H13 . . 106.6 ?
C14 C13 H13 . . 106.6 ?
C27 C14 C15 . . 106.1(2) ?
C27 C14 C13 . . 110.2(2) ?
C15 C14 C13 . . 109.9(2) ?
C27 C14 C8 . . 111.6(2) ?
C15 C14 C8 . . 110.76(19) ?
C13 C14 C8 . . 108.25(19) ?
C16 C15 C14 . . 115.4(2) ?
C16 C15 H15A . . 108.4 ?
C14 C15 H15A . . 108.4 ?
C16 C15 H15B . . 108.4 ?
C14 C15 H15B . . 108.4 ?
H15A C15 H15B . . 107.5 ?
C17 C16 C15 . . 111.9(2) ?
C17 C16 H16A . . 109.2 ?
C15 C16 H16A . . 109.2 ?
C17 C16 H16B . . 109.2 ?
C15 C16 H16B . . 109.2 ?
H16A C16 H16B . . 107.9 ?
C22 C17 C16 . . 116.2(3) ?
C22 C17 C28 . . 108.9(3) ?
C16 C17 C28 . . 110.9(3) ?
C22 C17 C18 . . 99.8(2) ?
C16 C17 C18 . . 107.0(2) ?
C28 C17 C18 . . 113.7(3) ?
C19 C18 C13 . . 120.4(2) ?
C19 C18 C17 . . 105.2(2) ?
C13 C18 C17 . . 111.7(2) ?
C19 C18 H18 . . 106.2 ?
C13 C18 H18 . . 106.2 ?
C17 C18 H18 . . 106.2 ?
C20 C19 C18 . . 116.6(2) ?
C20 C19 C21 . . 110.8(2) ?
C18 C19 C21 . . 104.0(2) ?
C20 C19 H19 . . 108.4 ?
C18 C19 H19 . . 108.4 ?
C21 C19 H19 . . 108.4 ?
C29 C20 C30 . . 120.0(3) ?
C29 C20 C19 . . 125.1(3) ?
C30 C20 C19 . . 114.8(3) ?
C22 C21 C19 . . 105.8(3) ?
C22 C21 H21A . . 110.6 ?
C19 C21 H21A . . 110.6 ?
C22 C21 H21B . . 110.6 ?
C19 C21 H21B . . 110.6 ?
H21A C21 H21B . . 108.7 ?
C21 C22 C17 . . 104.5(3) ?
C21 C22 H22A . . 110.9 ?
C17 C22 H22A . . 110.9 ?
C21 C22 H22B . . 110.9 ?
C17 C22 H22B . . 110.9 ?
H22A C22 H22B . . 108.9 ?
C4 C23 H23A . . 109.5 ?
C4 C23 H23B . . 109.5 ?
H23A C23 H23B . . 109.5 ?
C4 C23 H23C . . 109.5 ?
H23A C23 H23C . . 109.5 ?
H23B C23 H23C . . 109.5 ?
C4 C24 H24A . . 109.5 ?
C4 C24 H24B . . 109.5 ?
H24A C24 H24B . . 109.5 ?
C4 C24 H24C . . 109.5 ?
H24A C24 H24C . . 109.5 ?
H24B C24 H24C . . 109.5 ?
C10 C25 H25A . . 109.5 ?
C10 C25 H25B . . 109.5 ?
H25A C25 H25B . . 109.5 ?
C10 C25 H25C . . 109.5 ?
H25A C25 H25C . . 109.5 ?
H25B C25 H25C . . 109.5 ?
C8 C26 H26A . . 109.5 ?
C8 C26 H26B . . 109.5 ?
H26A C26 H26B . . 109.5 ?
C8 C26 H26C . . 109.5 ?
H26A C26 H26C . . 109.5 ?
H26B C26 H26C . . 109.5 ?
C14 C27 H27A . . 109.5 ?
C14 C27 H27B . . 109.5 ?
H27A C27 H27B . . 109.5 ?
C14 C27 H27C . . 109.5 ?
H27A C27 H27C . . 109.5 ?
H27B C27 H27C . . 109.5 ?
C17 C28 H28A . . 109.5 ?
C17 C28 H28B . . 109.5 ?
H28A C28 H28B . . 109.5 ?
C17 C28 H28C . . 109.5 ?
H28A C28 H28C . . 109.5 ?
H28B C28 H28C . . 109.5 ?
C20 C29 H29A . . 120 ?
C20 C29 H29B . . 120 ?
H29A C29 H29B . . 120 ?
C20 C30 H30A . . 109.5 ?
C20 C30 H30B . . 109.5 ?
H30A C30 H30B . . 109.5 ?
C20 C30 H30C . . 109.5 ?
H30A C30 H30C . . 109.5 ?
H30B C30 H30C . . 109.5 ?

loop_
_geom_bond_atom_site_label_1
_geom_bond_atom_site_label_2
_geom_bond_site_symmetry_2
_geom_bond_distance
_geom_bond_publ_flag
O1 C3 . 1.438(3) ?
O1 H1 . 0.82(4) ?
C1 C2 . 1.527(4) ?
C1 C10 . 1.543(3) ?
C1 H1A . 0.97 ?
C1 H1B . 0.97 ?
C2 C3 . 1.509(4) ?
C2 H2A . 0.97 ?
C2 H2B . 0.97 ?
C3 C4 . 1.538(4) ?
C3 H3 . 0.98 ?
C4 C23 . 1.531(4) ?
C4 C24 . 1.545(4) ?
C4 C5 . 1.558(4) ?
C5 C6 . 1.530(4) ?
C5 C10 . 1.561(3) ?
C5 H5 . 0.98 ?
C6 C7 . 1.525(4) ?
C6 H6A . 0.97 ?
C6 H6B . 0.97 ?
C7 C8 . 1.548(4) ?
C7 H7A . 0.97 ?
C7 H7B . 0.97 ?
C8 C26 . 1.544(3) ?
C8 C9 . 1.563(3) ?
C8 C14 . 1.595(3) ?
C9 C11 . 1.538(4) ?
C9 C10 . 1.574(3) ?
C9 H9 . 0.98 ?
C10 C25 . 1.546(4) ?
C11 C12 . 1.527(4) ?
C11 H11A . 0.97 ?
C11 H11B . 0.97 ?
C12 C13 . 1.524(4) ?
C12 H12A . 0.97 ?
C12 H12B . 0.97 ?
C13 C18 . 1.541(4) ?
C13 C14 . 1.558(4) ?
C13 H13 . 0.98 ?
C14 C27 . 1.543(4) ?
C14 C15 . 1.557(3) ?
C15 C16 . 1.542(4) ?
C15 H15A . 0.97 ?
C15 H15B . 0.97 ?
C16 C17 . 1.531(5) ?
C16 H16A . 0.97 ?
C16 H16B . 0.97 ?
C17 C22 . 1.527(4) ?
C17 C28 . 1.537(4) ?
C17 C18 . 1.546(4) ?
C18 C19 . 1.533(4) ?
C18 H18 . 0.98 ?
C19 C20 . 1.520(4) ?
C19 C21 . 1.563(4) ?
C19 H19 . 0.98 ?
C20 C29 . 1.319(5) ?
C20 C30 . 1.510(5) ?
C21 C22 . 1.524(5) ?
C21 H21A . 0.97 ?
C21 H21B . 0.97 ?
C22 H22A . 0.97 ?
C22 H22B . 0.97 ?
C23 H23A . 0.96 ?
C23 H23B . 0.96 ?
C23 H23C . 0.96 ?
C24 H24A . 0.96 ?
C24 H24B . 0.96 ?
C24 H24C . 0.96 ?
C25 H25A . 0.96 ?
C25 H25B . 0.96 ?
C25 H25C . 0.96 ?
C26 H26A . 0.96 ?
C26 H26B . 0.96 ?
C26 H26C . 0.96 ?
C27 H27A . 0.96 ?
C27 H27B . 0.96 ?
C27 H27C . 0.96 ?
C28 H28A . 0.96 ?
C28 H28B . 0.96 ?
C28 H28C . 0.96 ?
C29 H29A . 0.93 ?
C29 H29B . 0.93 ?
C30 H30A . 0.96 ?
C30 H30B . 0.96 ?
C30 H30C . 0.96 ?

loop_
_geom_hbond_atom_site_label_D
_geom_hbond_atom_site_label_H
_geom_hbond_atom_site_label_A
_geom_hbond_site_symmetry_A
_geom_hbond_distance_DH
_geom_hbond_distance_HA
_geom_hbond_distance_DA
_geom_hbond_angle_DHA
_geom_hbond_publ_flag
O1 H1 O1 3_654 0.82(4) 1.94(4) 2.756(3) 171(4) y

loop_
_cod_related_entry_id
_cod_related_entry_database
_cod_related_entry_code
1 ChemSpider 228079
